data_7156445
loop_
_publ_author_name
'Karki, Bhupal Singh'
'Pramanik, Mukund M. D.'
'Kant, Ruchir'
'Rastogi, Namrata'

_publ_section_title
;
 Visible light catalyzed reaction of \a-bromochalcones with chalcones:
 direct access to the urundeuvine scaffold.
;
_journal_issue 39
_journal_name_full 'Organic &amp; biomolecular chemistry'
_journal_page_first 7152
_journal_page_last 7156
_journal_paper_doi 10.1039/c8ob01881b
_journal_volume 16
_journal_year 2018
_chemical_compound_source 'see text'
_chemical_formula_moiety 'C31 H23 N O5'
_chemical_formula_sum 'C31 H23 N O5'
_chemical_formula_weight 489.50
_space_group_IT_number 14
_space_group_name_Hall '-P 2ybc'
_space_group_name_H-M_alt 'P 1 21/c 1'
_symmetry_cell_setting monoclinic
_symmetry_Int_Tables_number 14
_symmetry_space_group_name_Hall '-P 2ybc'
_symmetry_space_group_name_H-M 'P 1 21/c 1'
_atom_sites_solution_hydrogens geom
_atom_sites_solution_primary direct
_atom_sites_solution_secondary difmap
_audit_update_record
;
2018-01-11 deposited with the CCDC.
2018-09-11 downloaded from the CCDC.
;
_cell_angle_alpha 90
_cell_angle_beta 90.670(14)
_cell_angle_gamma 90
_cell_formula_units_Z 4
_cell_length_a 13.541(8)
_cell_length_b 9.928(6)
_cell_length_c 20.222(15)
_cell_measurement_reflns_used 1441
_cell_measurement_temperature 293(2)
_cell_measurement_theta_max 25.4
_cell_measurement_theta_min 3.0
_cell_volume 2718(3)
_computing_cell_refinement
;
CrystalClear-SM Expert 2.1 b24 (Rigaku, 2012)
;
_computing_data_collection
;
CrystalClear-SM Expert 2.1 b24 (Rigaku, 2012)
;
_computing_data_reduction
;
CrystalClear-SM Expert 2.1 b24 (Rigaku, 2012)
;
_computing_molecular_graphics 'SHELXTL (Bruker, 1997)'
_computing_structure_refinement 'SHELXL-97 (Sheldrick, 1997)'
_computing_structure_solution 'SHELXS-97 (Sheldrick, 1990)'
_diffrn_ambient_temperature 293(2)
_diffrn_detector CCD
_diffrn_detector_area_resol_mean 28.5714
_diffrn_measured_fraction_theta_full 0.936
_diffrn_measured_fraction_theta_max 0.936
_diffrn_measurement_device
;
AFC12 (Right): Kappa 3 circle
;
_diffrn_measurement_device_type
;
Rigaku Saturn724+ (4x4 bin mode)
;
_diffrn_measurement_method 'profile data from \w-scans'
_diffrn_measurement_specimen_support Fiber
_diffrn_radiation_monochromator Confocal
_diffrn_radiation_type 'Mo K\a'
_diffrn_radiation_wavelength 0.71075
_diffrn_reflns_av_R_equivalents 0.1222
_diffrn_reflns_av_sigmaI/netI 0.2510
_diffrn_reflns_limit_h_max 16
_diffrn_reflns_limit_h_min -14
_diffrn_reflns_limit_k_max 9
_diffrn_reflns_limit_k_min -11
_diffrn_reflns_limit_l_max 24
_diffrn_reflns_limit_l_min -21
_diffrn_reflns_number 13071
_diffrn_reflns_theta_full 25.40
_diffrn_reflns_theta_max 25.40
_diffrn_reflns_theta_min 3.01
_diffrn_source MicroMax003_Mo
_diffrn_source_current 0.6
_diffrn_source_power 0.0
_diffrn_source_voltage 50.0
_exptl_absorpt_coefficient_mu 0.081
_exptl_absorpt_correction_T_max 0.996
_exptl_absorpt_correction_T_min 0.989
_exptl_absorpt_correction_type multi-scan
_exptl_absorpt_process_details 'REQAB (Rigaku, 1998)'
_exptl_crystal_colour Colorless
_exptl_crystal_density_diffrn 1.196
_exptl_crystal_density_method 'Not Measured'
_exptl_crystal_description Block
_exptl_crystal_F_000 1024
_exptl_crystal_size_max 0.140
_exptl_crystal_size_mid 0.100
_exptl_crystal_size_min 0.050
_refine_diff_density_max 0.479
_refine_diff_density_min -0.272
_refine_diff_density_rms 0.070
_refine_ls_extinction_method none
_refine_ls_goodness_of_fit_ref 0.859
_refine_ls_hydrogen_treatment mixed
_refine_ls_matrix_type full
_refine_ls_number_parameters 335
_refine_ls_number_reflns 4683
_refine_ls_number_restraints 0
_refine_ls_restrained_S_all 0.859
_refine_ls_R_factor_all 0.2578
_refine_ls_R_factor_gt 0.0936
_refine_ls_shift/su_max 0.000
_refine_ls_shift/su_mean 0.000
_refine_ls_structure_factor_coef Fsqd
_refine_ls_weighting_details 'calc w=1/[\s^2^(Fo^2^)+(0.1192P)^2^+0.0000P] where P=(Fo^2^+2Fc^2^)/3'
_refine_ls_weighting_scheme calc
_refine_ls_wR_factor_gt 0.2429
_refine_ls_wR_factor_ref 0.2884
_reflns_number_gt 1282
_reflns_number_total 4683
_reflns_threshold_expression >2sigma(I)
_cod_data_source_file c8ob01881b2.cif
_cod_data_source_block shelxl_CCDC1
_cod_depositor_comments
;
The following automatic conversions were performed:

'_symmetry_cell_setting' value 'Monoclinic' changed to 'monoclinic'
according to
/home/data/users/saulius/crontab/automatic-downloads/rss-feeds/RSC/lib/dictionaries/cif_core.dic
dictionary named 'cif_core.dic' version 2.4.2 from 2011-04-26.

'_exptl_absorpt_correction_type' value 'Multi-scan' changed to
'multi-scan' according to
/home/data/users/saulius/crontab/automatic-downloads/rss-feeds/RSC/lib/dictionaries/cif_core.dic
dictionary named 'cif_core.dic' version 2.4.2 from 2011-04-26.

Automatic conversion script
Id: cif_fix_values 4973 2017-02-22 13:04:09Z antanas 

 Adding full bibliography for 7156444--7156445.cif.
;
_cod_original_sg_symbol_H-M 'P 21/c'
_cod_database_code 7156445
_platon_squeeze_detais
;
 SQUEEZE RESULTS 
loop_
  _platon_squeeze_void_nr
  _platon_squeeze_void_average_x
  _platon_squeeze_void_average_y
  _platon_squeeze_void_average_z
  _platon_squeeze_void_volume
  _platon_squeeze_void_count_electrons
         1     0.000    -0.016     0.000     186.8      10.2
         2     0.000    -0.009     0.500     186.8      10.2

;

loop_
_symmetry_equiv_pos_site_id
_symmetry_equiv_pos_as_xyz
1 x,y,z
2 -x,1/2+y,1/2-z
3 -x,-y,-z
4 x,1/2-y,1/2+z

loop_
_atom_site_aniso_label
_atom_site_aniso_U_11
_atom_site_aniso_U_22
_atom_site_aniso_U_33
_atom_site_aniso_U_23
_atom_site_aniso_U_13
_atom_site_aniso_U_12
O1 0.047(3) 0.097(4) 0.063(4) 0.022(3) -0.004(3) 0.006(3)
O2 0.074(3) 0.038(3) 0.130(6) 0.007(4) -0.030(3) 0.006(3)
O3 0.068(4) 0.080(5) 0.198(8) -0.018(5) -0.045(4) 0.009(4)
O4 0.080(4) 0.069(4) 0.153(7) -0.019(4) -0.009(4) -0.022(3)
O5 0.053(3) 0.074(4) 0.108(5) -0.012(4) -0.013(3) 0.000(3)
N1 0.064(5) 0.069(5) 0.090(6) -0.013(5) -0.007(4) -0.010(4)
C1 0.058(5) 0.072(6) 0.058(6) -0.002(5) -0.014(4) -0.002(4)
C2 0.096(7) 0.065(6) 0.100(9) -0.017(6) -0.011(7) -0.005(5)
C3 0.094(8) 0.106(9) 0.091(9) -0.016(8) -0.027(7) 0.021(6)
C4 0.133(9) 0.102(8) 0.042(6) 0.001(6) 0.002(6) 0.039(7)
C5 0.079(6) 0.078(6) 0.038(5) -0.005(5) -0.004(4) 0.013(5)
C6 0.058(5) 0.045(5) 0.055(6) 0.004(4) -0.002(4) 0.010(4)
C7 0.051(4) 0.032(4) 0.074(7) 0.014(4) -0.013(4) -0.005(4)
C8 0.030(3) 0.050(5) 0.062(6) 0.003(4) -0.001(3) 0.004(3)
C9 0.060(5) 0.049(5) 0.061(6) 0.008(4) -0.015(4) 0.005(4)
C10 0.060(5) 0.042(5) 0.065(6) -0.005(5) 0.003(4) 0.001(4)
C11 0.060(5) 0.053(5) 0.094(8) 0.010(5) 0.011(5) 0.007(4)
C12 0.091(7) 0.071(6) 0.088(8) 0.000(6) 0.037(6) 0.022(5)
C13 0.090(7) 0.083(7) 0.070(7) -0.003(6) 0.001(5) 0.017(5)
C14 0.067(5) 0.060(6) 0.082(8) -0.004(6) -0.011(5) -0.006(4)
C15 0.056(5) 0.046(5) 0.050(6) 0.001(4) 0.003(4) -0.002(4)
C16 0.047(4) 0.036(4) 0.050(5) 0.007(4) 0.000(3) 0.004(3)
C17 0.047(4) 0.037(4) 0.045(5) 0.000(4) 0.001(3) -0.001(3)
C18 0.038(4) 0.052(5) 0.047(5) 0.005(4) -0.001(3) 0.005(3)
C19 0.046(4) 0.044(5) 0.067(6) 0.009(4) 0.011(4) 0.004(4)
C20 0.052(4) 0.038(4) 0.057(5) 0.004(4) -0.007(4) -0.007(4)
C21 0.087(6) 0.033(4) 0.063(6) -0.003(4) 0.021(5) 0.001(4)
C22 0.037(4) 0.060(6) 0.113(8) 0.013(5) 0.005(4) -0.001(4)
C23 0.038(4) 0.047(5) 0.094(7) 0.021(5) 0.005(4) 0.006(4)
C24 0.063(5) 0.041(4) 0.043(5) 0.015(4) -0.005(4) 0.000(4)
C25 0.054(4) 0.046(5) 0.051(5) 0.003(4) -0.006(4) 0.001(4)
C26 0.068(5) 0.033(4) 0.078(6) 0.005(4) 0.001(5) -0.011(4)
C27 0.051(5) 0.061(5) 0.073(6) -0.005(5) -0.015(4) -0.009(4)
C28 0.045(4) 0.054(5) 0.077(6) -0.008(5) -0.007(4) 0.006(4)
C29 0.049(5) 0.047(5) 0.083(7) 0.003(5) -0.010(4) 0.000(4)
C30 0.048(5) 0.052(5) 0.081(7) 0.001(5) -0.004(4) -0.016(4)
C31 0.054(5) 0.074(6) 0.134(9) 0.001(6) -0.014(5) 0.018(4)

loop_
_atom_site_label
_atom_site_type_symbol
_atom_site_thermal_displace_type
_atom_site_fract_x
_atom_site_fract_y
_atom_site_fract_z
_atom_site_occupancy
_atom_site_U_iso_or_equiv
_atom_site_calc_flag
_atom_site_refinement_flags
O1 O Uani 0.0890(3) 0.0973(5) 0.8455(3) 1.000 0.069(2) . .
O2 O Uani 0.0834(4) -0.0814(5) 0.7005(3) 1.000 0.081(2) . .
O3 O Uani 0.4824(4) 0.4581(7) 0.7067(4) 1.000 0.116(3) . .
O4 O Uani 0.4477(4) 0.6669(6) 0.7135(4) 1.000 0.101(3) . .
O5 O Uani -0.3471(4) 0.1033(5) 0.6267(3) 1.000 0.078(2) . .
N1 N Uani 0.4226(5) 0.5497(8) 0.7029(4) 1.000 0.074(3) . .
C1 C Uani 0.3445(6) 0.1454(8) 0.8810(4) 1.000 0.063(3) . .
C2 C Uani 0.4110(7) 0.1442(9) 0.9340(6) 1.000 0.087(4) . .
C3 C Uani 0.3833(8) 0.0801(11) 0.9915(6) 1.000 0.097(5) . .
C4 C Uani 0.2887(9) 0.0201(10) 0.9958(5) 1.000 0.092(4) . .
C5 C Uani 0.2246(6) 0.0277(8) 0.9423(4) 1.000 0.065(3) . .
C6 C Uani 0.2538(5) 0.0884(7) 0.8851(4) 1.000 0.053(3) . .
C7 C Uani 0.1770(5) 0.0970(6) 0.8299(4) 1.000 0.052(3) . .
C8 C Uani 0.2029(5) 0.1050(7) 0.7584(4) 1.000 0.047(3) . .
C9 C Uani 0.2857(5) 0.0556(7) 0.7362(4) 1.000 0.057(3) . .
C10 C Uani 0.3045(5) 0.0494(7) 0.6649(4) 1.000 0.056(3) . .
C11 C Uani 0.3879(5) -0.0241(8) 0.6391(5) 1.000 0.069(4) . .
C12 C Uani 0.4037(7) -0.0302(9) 0.5718(5) 1.000 0.083(4) . .
C13 C Uani 0.3421(7) 0.0387(9) 0.5298(5) 1.000 0.081(4) . .
C14 C Uani 0.2630(6) 0.1143(8) 0.5557(5) 1.000 0.070(4) . .
C15 C Uani 0.2434(5) 0.1216(7) 0.6217(4) 1.000 0.051(3) . .
C16 C Uani 0.1649(5) 0.2079(6) 0.6492(4) 1.000 0.044(3) . .
C17 C Uani 0.1229(5) 0.1508(6) 0.7151(3) 1.000 0.043(3) . .
C18 C Uani 0.1982(5) 0.3549(7) 0.6582(4) 1.000 0.046(3) . .
C19 C Uani 0.2950(5) 0.3897(7) 0.6761(4) 1.000 0.052(3) . .
C20 C Uani 0.3208(5) 0.5220(7) 0.6869(4) 1.000 0.049(3) . .
C21 C Uani 0.2509(6) 0.6240(7) 0.6791(4) 1.000 0.061(3) . .
C22 C Uani 0.1561(5) 0.5901(8) 0.6619(5) 1.000 0.070(4) . .
C23 C Uani 0.1328(5) 0.4591(8) 0.6537(4) 1.000 0.060(3) . .
C24 C Uani 0.0530(5) 0.0327(8) 0.6978(3) 1.000 0.049(3) . .
C25 C Uani -0.0505(5) 0.0622(7) 0.6769(4) 1.000 0.050(3) . .
C26 C Uani -0.1111(5) -0.0470(7) 0.6569(4) 1.000 0.060(3) . .
C27 C Uani -0.2070(5) -0.0276(8) 0.6408(4) 1.000 0.062(3) . .
C28 C Uani -0.2495(5) 0.1008(8) 0.6434(4) 1.000 0.059(3) . .
C29 C Uani -0.1925(5) 0.2071(7) 0.6610(4) 1.000 0.060(3) . .
C30 C Uani -0.0945(5) 0.1886(8) 0.6772(4) 1.000 0.060(3) . .
C31 C Uani -0.3956(5) 0.2332(8) 0.6228(5) 1.000 0.088(4) . .
H2 H Uiso 0.26850 0.71370 0.68540 1.000 0.0730 calc R
H3 H Uiso 0.10840 0.65650 0.65600 1.000 0.0840 calc R
H4 H Uiso 0.06710 0.43810 0.64440 1.000 0.0710 calc R
H6 H Uiso 0.34250 0.32250 0.68070 1.000 0.0630 calc R
H7 H Uiso 0.11040 0.20830 0.61690 1.000 0.0530 calc R
H9 H Uiso 0.22230 0.16130 0.52640 1.000 0.0840 calc R
H10 H Uiso 0.35210 0.03590 0.48440 1.000 0.0980 calc R
H11 H Uiso 0.45570 -0.08070 0.55520 1.000 0.1000 calc R
H12 H Uiso 0.43120 -0.06750 0.66810 1.000 0.0830 calc R
H14 H Uiso 0.33320 0.02390 0.76590 1.000 0.0680 calc R
H16 H Uiso 0.08550 0.22160 0.73750 1.000 0.0520 calc R
H19 H Uiso 0.16150 -0.00850 0.94520 1.000 0.0780 calc R
H20 H Uiso 0.26980 -0.02390 1.03420 1.000 0.1110 calc R
H21 H Uiso 0.42680 0.07630 1.02740 1.000 0.1170 calc R
H22 H Uiso 0.47240 0.18550 0.93090 1.000 0.1050 calc R
H23 H Uiso 0.36280 0.18640 0.84160 1.000 0.0750 calc R
H26 H Uiso -0.05650 0.26320 0.68890 1.000 0.0730 calc R
H27 H Uiso -0.21970 0.29310 0.66210 1.000 0.0720 calc R
H29 H Uiso -0.24550 -0.10070 0.62770 1.000 0.0740 calc R
H30 H Uiso -0.08440 -0.13330 0.65480 1.000 0.0710 calc R
H31A H Uiso -0.39910 0.27190 0.66620 1.000 0.1310 calc R
H31B H Uiso -0.46120 0.22180 0.60510 1.000 0.1310 calc R
H31C H Uiso -0.35880 0.29180 0.59450 1.000 0.1310 calc R

loop_
_atom_type_symbol
_atom_type_description
_atom_type_scat_dispersion_real
_atom_type_scat_dispersion_imag
_atom_type_scat_source
O O 0.0106 0.0060 'International Tables Vol C Tables 4.2.6.8 and 6.1.1.4'
N N 0.0061 0.0033 'International Tables Vol C Tables 4.2.6.8 and 6.1.1.4'
H H 0.0000 0.0000 'International Tables Vol C Tables 4.2.6.8 and 6.1.1.4'
C C 0.0033 0.0016 'International Tables Vol C Tables 4.2.6.8 and 6.1.1.4'

loop_
_geom_angle_atom_site_label_1
_geom_angle_atom_site_label_2
_geom_angle_atom_site_label_3
_geom_angle
_geom_angle_publ_flag
C28 O5 C31 117.9(6) yes
O3 N1 O4 120.8(7) yes
O3 N1 C20 120.4(7) yes
O4 N1 C20 118.8(7) yes
C2 C1 C6 121.9(8) no
C1 C2 C3 118.2(9) no
C2 C3 C4 120.0(10) no
C3 C4 C5 119.3(9) no
C4 C5 C6 120.1(8) no
C1 C6 C5 120.5(7) no
C1 C6 C7 123.0(7) no
C5 C6 C7 116.4(6) no
O1 C7 C6 117.8(7) yes
O1 C7 C8 119.0(7) yes
C6 C7 C8 123.2(6) no
C7 C8 C9 121.6(7) no
C7 C8 C17 114.6(6) no
C9 C8 C17 123.0(7) no
C8 C9 C10 120.8(7) no
C9 C10 C11 121.3(7) no
C9 C10 C15 119.0(6) no
C11 C10 C15 119.6(7) no
C10 C11 C12 120.5(8) no
C11 C12 C13 119.3(8) no
C12 C13 C14 119.7(9) no
C13 C14 C15 123.2(8) no
C10 C15 C14 117.7(7) no
C10 C15 C16 119.1(7) no
C14 C15 C16 123.2(7) no
C15 C16 C17 112.4(6) no
C15 C16 C18 112.5(6) no
C17 C16 C18 110.7(6) no
C8 C17 C16 110.5(6) no
C8 C17 C24 110.4(5) no
C16 C17 C24 108.1(5) no
C16 C18 C19 122.5(6) no
C16 C18 C23 121.5(6) no
C19 C18 C23 115.8(6) no
C18 C19 C20 120.8(6) no
N1 C20 C19 117.3(6) yes
N1 C20 C21 122.3(7) yes
C19 C20 C21 120.3(7) no
C20 C21 C22 118.9(7) no
C21 C22 C23 119.1(7) no
C18 C23 C22 124.9(7) no
O2 C24 C17 119.7(6) yes
O2 C24 C25 121.2(7) yes
C17 C24 C25 119.2(6) no
C24 C25 C26 118.1(6) no
C24 C25 C30 125.4(7) no
C26 C25 C30 116.5(6) no
C25 C26 C27 120.9(7) no
C26 C27 C28 121.1(7) no
O5 C28 C27 114.0(6) yes
O5 C28 C29 126.9(7) yes
C27 C28 C29 119.1(6) no
C28 C29 C30 120.3(7) no
C25 C30 C29 122.2(7) no
C2 C1 H23 119.00 no
C6 C1 H23 119.00 no
C1 C2 H22 121.00 no
C3 C2 H22 121.00 no
C2 C3 H21 120.00 no
C4 C3 H21 120.00 no
C3 C4 H20 120.00 no
C5 C4 H20 120.00 no
C4 C5 H19 120.00 no
C6 C5 H19 120.00 no
C8 C9 H14 120.00 no
C10 C9 H14 120.00 no
C10 C11 H12 120.00 no
C12 C11 H12 120.00 no
C11 C12 H11 120.00 no
C13 C12 H11 120.00 no
C12 C13 H10 120.00 no
C14 C13 H10 120.00 no
C13 C14 H9 118.00 no
C15 C14 H9 118.00 no
C15 C16 H7 107.00 no
C17 C16 H7 107.00 no
C18 C16 H7 107.00 no
C8 C17 H16 109.00 no
C16 C17 H16 109.00 no
C24 C17 H16 109.00 no
C18 C19 H6 120.00 no
C20 C19 H6 120.00 no
C20 C21 H2 120.00 no
C22 C21 H2 121.00 no
C21 C22 H3 120.00 no
C23 C22 H3 120.00 no
C18 C23 H4 118.00 no
C22 C23 H4 118.00 no
C25 C26 H30 120.00 no
C27 C26 H30 120.00 no
C26 C27 H29 119.00 no
C28 C27 H29 119.00 no
C28 C29 H27 120.00 no
C30 C29 H27 120.00 no
C25 C30 H26 119.00 no
C29 C30 H26 119.00 no
O5 C31 H31A 109.00 no
O5 C31 H31B 109.00 no
O5 C31 H31C 110.00 no
H31A C31 H31B 109.00 no
H31A C31 H31C 110.00 no
H31B C31 H31C 109.00 no

loop_
_geom_bond_atom_site_label_1
_geom_bond_atom_site_label_2
_geom_bond_distance
_geom_bond_publ_flag
O1 C7 1.236(8) yes
O2 C24 1.206(9) yes
O3 N1 1.220(10) yes
O4 N1 1.230(10) yes
O5 C28 1.361(9) yes
O5 C31 1.449(9) yes
N1 C20 1.439(10) yes
C1 C2 1.392(14) no
C1 C6 1.356(11) no
C2 C3 1.381(16) no
C3 C4 1.416(16) no
C4 C5 1.381(14) no
C5 C6 1.367(11) no
C6 C7 1.519(11) no
C7 C8 1.494(11) no
C8 C9 1.308(10) no
C8 C17 1.458(10) no
C9 C10 1.468(11) no
C10 C11 1.447(10) no
C10 C15 1.395(10) no
C11 C12 1.382(14) no
C12 C13 1.367(14) no
C13 C14 1.414(13) no
C14 C15 1.366(13) no
C15 C16 1.479(10) no
C16 C17 1.562(10) no
C16 C18 1.538(9) no
C17 C24 1.544(10) no
C18 C19 1.399(10) no
C18 C23 1.364(10) no
C19 C20 1.376(10) no
C20 C21 1.394(10) no
C21 C22 1.368(11) no
C22 C23 1.348(11) no
C24 C25 1.488(10) no
C25 C26 1.416(10) no
C25 C30 1.389(10) no
C26 C27 1.349(10) no
C27 C28 1.400(11) no
C28 C29 1.353(10) no
C29 C30 1.376(10) no
C1 H23 0.9300 no
C2 H22 0.9300 no
C3 H21 0.9300 no
C4 H20 0.9300 no
C5 H19 0.9300 no
C9 H14 0.9300 no
C11 H12 0.9300 no
C12 H11 0.9300 no
C13 H10 0.9300 no
C14 H9 0.9300 no
C16 H7 0.9800 no
C17 H16 0.9800 no
C19 H6 0.9300 no
C21 H2 0.9300 no
C22 H3 0.9300 no
C23 H4 0.9300 no
C26 H30 0.9300 no
C27 H29 0.9300 no
C29 H27 0.9300 no
C30 H26 0.9300 no
C31 H31A 0.9600 no
C31 H31B 0.9600 no
C31 H31C 0.9600 no

loop_
_geom_contact_atom_site_label_1
_geom_contact_atom_site_label_2
_geom_contact_distance
_geom_contact_site_symmetry_2
_geom_contact_publ_flag
O1 C24 3.088(9) . no
O1 C23 3.302(9) 2_546 no
O1 C22 3.321(8) 2_546 no
O2 C9 3.135(9) . no
O2 C7 3.393(10) . no
O2 C15 3.373(9) . no
O2 C30 3.368(10) 2_546 no
O2 C10 3.349(9) . no
O3 C31 3.265(11) 1_655 no
O1 H4 2.6500 2_546 no
O1 H19 2.4700 . no
O1 H3 2.7400 2_546 no
O1 H16 2.5100 . no
O1 H30 2.6800 2_556 no
O2 H3 2.7800 1_545 no
O2 H26 2.7400 2_546 no
O2 H30 2.5000 . no
O3 H6 2.3800 . no
O3 H31A 2.5900 1_655 no
O3 H12 2.7900 2_656 no
O3 H14 2.6300 2_656 no
O4 H2 2.5300 . no
O4 H12 2.8000 1_565 no
O4 H23 2.8200 2_656 no
O4 H31A 2.7300 2_556 no
O5 H10 2.6400 3_556 no
C1 C9 3.154(12) . no
C3 C3 3.551(16) 3_657 no
C7 O2 3.393(10) . no
C8 C19 3.516(11) . no
C9 C18 3.561(10) . no
C9 O2 3.135(9) . no
C9 C19 3.535(10) . no
C9 C1 3.154(12) . no
C10 C19 3.389(10) . no
C10 C24 3.482(10) . no
C10 O2 3.349(9) . no
C15 O2 3.373(9) . no
C16 C30 3.570(10) . no
C18 C9 3.561(10) . no
C19 C9 3.535(10) . no
C19 C8 3.516(11) . no
C19 C10 3.389(10) . no
C21 C29 3.438(12) 2_556 no
C21 C28 3.597(12) 2_556 no
C22 O1 3.321(8) 2_556 no
C22 C25 3.586(13) 2_556 no
C22 C30 3.508(13) 2_556 no
C23 O1 3.302(9) 2_556 no
C24 O1 3.088(9) . no
C24 C10 3.482(10) . no
C25 C22 3.586(13) 2_546 no
C28 C21 3.597(12) 2_546 no
C29 C21 3.438(12) 2_546 no
C30 C22 3.508(13) 2_546 no
C30 C16 3.570(10) . no
C30 O2 3.368(10) 2_556 no
C31 O3 3.265(11) 1_455 no
C1 H29 2.8600 2_556 no
C1 H14 2.6200 . no
C3 H21 3.0300 3_657 no
C4 H31C 3.0700 2_546 no
C5 H31C 3.0600 2_546 no
C6 H29 3.1000 2_556 no
C6 H14 2.7300 . no
C7 H27 3.0800 2_546 no
C7 H30 2.9700 2_556 no
C8 H23 2.8400 . no
C9 H6 2.9800 . no
C9 H23 2.7000 . no
C10 H6 2.7800 . no
C15 H6 2.6800 . no
C17 H26 2.7200 . no
C22 H20 3.0900 4_554 no
C23 H16 2.9800 . no
C25 H7 2.9000 . no
C29 H31A 2.8700 . no
C29 H31C 2.7400 . no
C30 H7 3.0500 . no
C30 H16 2.7300 . no
C31 H27 2.5700 . no
H2 O4 2.5300 . no
H3 O2 2.7800 1_565 no
H3 O1 2.7400 2_556 no
H4 H7 2.4200 . no
H4 H26 2.5800 . no
H4 O1 2.6500 2_556 no
H6 O3 2.3800 . no
H6 C9 2.9800 . no
H6 C10 2.7800 . no
H6 C15 2.6800 . no
H7 C25 2.9000 . no
H7 C30 3.0500 . no
H7 H4 2.4200 . no
H7 H9 2.4300 . no
H9 H7 2.4300 . no
H10 O5 2.6400 3_556 no
H11 H22 2.5300 2_646 no
H12 O4 2.8000 1_545 no
H12 H14 2.5600 . no
H12 O3 2.7900 2_646 no
H14 C1 2.6200 . no
H14 C6 2.7300 . no
H14 H12 2.5600 . no
H14 H23 2.2600 . no
H14 O3 2.6300 2_646 no
H16 O1 2.5100 . no
H16 C23 2.9800 . no
H16 C30 2.7300 . no
H16 H26 2.1900 . no
H19 O1 2.4700 . no
H20 C22 3.0900 4_555 no
H21 C3 3.0300 3_657 no
H22 H11 2.5300 2_656 no
H23 C8 2.8400 . no
H23 C9 2.7000 . no
H23 H14 2.2600 . no
H23 O4 2.8200 2_646 no
H26 C17 2.7200 . no
H26 H4 2.5800 . no
H26 H16 2.1900 . no
H26 O2 2.7400 2_556 no
H27 C31 2.5700 . no
H27 H31A 2.4400 . no
H27 H31C 2.3100 . no
H27 C7 3.0800 2_556 no
H29 C1 2.8600 2_546 no
H29 C6 3.1000 2_546 no
H30 O2 2.5000 . no
H30 O1 2.6800 2_546 no
H30 C7 2.9700 2_546 no
H31A O3 2.5900 1_455 no
H31A C29 2.8700 . no
H31A H27 2.4400 . no
H31A O4 2.7300 2_546 no
H31C C29 2.7400 . no
H31C H27 2.3100 . no
H31C C4 3.0700 2_556 no
H31C C5 3.0600 2_556 no

loop_
_geom_hbond_atom_site_label_D
_geom_hbond_atom_site_label_H
_geom_hbond_atom_site_label_A
_geom_hbond_distance_DH
_geom_hbond_distance_HA
_geom_hbond_distance_DA
_geom_hbond_angle_DHA
_geom_hbond_site_symmetry_A
_geom_hbond_publ_flag
C31 H31A O3 0.9600 2.5900 3.265(11) 128.00 1_455 yes

loop_
_geom_torsion_atom_site_label_1
_geom_torsion_atom_site_label_2
_geom_torsion_atom_site_label_3
_geom_torsion_atom_site_label_4
_geom_torsion
_geom_torsion_publ_flag
C31 O5 C28 C29 4.3(12) no
C31 O5 C28 C27 -175.2(7) no
O4 N1 C20 C21 3.9(13) no
O4 N1 C20 C19 -179.3(8) no
O3 N1 C20 C19 -0.2(12) no
O3 N1 C20 C21 -177.0(8) no
C2 C1 C6 C7 175.4(7) no
C2 C1 C6 C5 0.2(12) no
C6 C1 C2 C3 1.4(13) no
C1 C2 C3 C4 -1.2(15) no
C2 C3 C4 C5 -0.6(15) no
C3 C4 C5 C6 2.3(14) no
C4 C5 C6 C1 -2.1(12) no
C4 C5 C6 C7 -177.6(7) no
C5 C6 C7 O1 26.2(9) no
C1 C6 C7 C8 30.8(10) no
C5 C6 C7 C8 -153.8(7) no
C1 C6 C7 O1 -149.2(7) no
O1 C7 C8 C9 -153.6(7) no
C6 C7 C8 C9 26.4(10) no
O1 C7 C8 C17 16.8(9) no
C6 C7 C8 C17 -163.2(6) no
C7 C8 C17 C16 158.3(5) no
C17 C8 C9 C10 2.9(11) no
C7 C8 C9 C10 172.4(6) no
C9 C8 C17 C24 88.1(8) no
C7 C8 C17 C24 -82.1(7) no
C9 C8 C17 C16 -31.5(9) no
C8 C9 C10 C11 -169.9(7) no
C8 C9 C10 C15 13.4(10) no
C15 C10 C11 C12 -4.1(11) no
C9 C10 C11 C12 179.2(7) no
C9 C10 C15 C14 179.7(7) no
C9 C10 C15 C16 3.2(10) no
C11 C10 C15 C14 2.9(10) no
C11 C10 C15 C16 -173.6(6) no
C10 C11 C12 C13 2.8(13) no
C11 C12 C13 C14 -0.4(13) no
C12 C13 C14 C15 -0.7(13) no
C13 C14 C15 C10 -0.6(12) no
C13 C14 C15 C16 175.7(7) no
C14 C15 C16 C17 152.0(7) no
C10 C15 C16 C17 -31.7(9) no
C10 C15 C16 C18 94.0(8) no
C14 C15 C16 C18 -82.3(9) no
C18 C16 C17 C8 -82.6(7) no
C15 C16 C17 C24 -76.7(7) no
C17 C16 C18 C23 -83.2(9) no
C15 C16 C18 C19 -34.6(11) no
C15 C16 C18 C23 150.1(8) no
C18 C16 C17 C24 156.5(6) no
C17 C16 C18 C19 92.1(8) no
C15 C16 C17 C8 44.2(7) no
C16 C17 C24 O2 96.8(7) no
C8 C17 C24 C25 156.9(6) no
C8 C17 C24 O2 -24.1(9) no
C16 C17 C24 C25 -82.1(7) no
C23 C18 C19 C20 -1.2(12) no
C16 C18 C19 C20 -176.7(7) no
C16 C18 C23 C22 179.0(8) no
C19 C18 C23 C22 3.5(13) no
C18 C19 C20 C21 -1.0(12) no
C18 C19 C20 N1 -177.9(7) no
C19 C20 C21 C22 1.3(12) no
N1 C20 C21 C22 178.0(8) no
C20 C21 C22 C23 0.7(13) no
C21 C22 C23 C18 -3.3(14) no
O2 C24 C25 C26 -3.2(11) no
C17 C24 C25 C30 -6.4(11) no
O2 C24 C25 C30 174.7(8) no
C17 C24 C25 C26 175.7(6) no
C24 C25 C30 C29 -175.9(7) no
C26 C25 C30 C29 2.0(12) no
C24 C25 C26 C27 176.4(7) no
C30 C25 C26 C27 -1.6(12) no
C25 C26 C27 C28 0.0(12) no
C26 C27 C28 C29 1.5(12) no
C26 C27 C28 O5 -179.0(7) no
O5 C28 C29 C30 179.4(8) no
C27 C28 C29 C30 -1.1(12) no
C28 C29 C30 C25 -0.6(13) no
